data_2215292
loop_
_publ_author_name
'S. Soundarya Devi'
'R. Malathi'
'S. S. Rajan'
'K. Ravikumar'

_publ_section_title
;
 Cedrelone butyrolactone
;
_journal_coeditor_code WN2184
_journal_issue 9
_journal_name_full 'Acta Crystallographica Section E'
_journal_page_first o3806
_journal_page_last o3807
_journal_paper_doi 10.1107/S1600536807039402
_journal_volume 63
_journal_year 2007
_chemical_formula_iupac 'C26 H30 O6'
_chemical_formula_moiety 'C26 H30 O6'
_chemical_formula_sum 'C26 H30 O6'
_chemical_formula_weight 438.50
_chemical_name_common 'Cedrelone butyrolactone'
_chemical_name_systematic
;
24-nor-13\a,14\b,15\b,17\a-chola-1,5,20-triene-
14,15:21,23-diepoxy-6-hydroxy-4,4,8-trimethyl-3,7,21-trione
;
_space_group_IT_number 19
_symmetry_cell_setting orthorhombic
_symmetry_space_group_name_Hall 'P 2ac 2ab'
_symmetry_space_group_name_H-M 'P 21 21 21'
_atom_sites_solution_hydrogens geom
_atom_sites_solution_primary direct
_atom_sites_solution_secondary difmap
_cell_angle_alpha 90.000
_cell_angle_beta 90.000
_cell_angle_gamma 90.000
_cell_formula_units_Z 4
_cell_length_a 12.6858(9)
_cell_length_b 13.1117(9)
_cell_length_c 13.3530(10)
_cell_measurement_reflns_used 5100
_cell_measurement_temperature 293(2)
_cell_measurement_theta_max 27.99
_cell_measurement_theta_min 2.18
_cell_volume 2221.0(3)
_computing_cell_refinement 'SAINT (Bruker, 1999)'
_computing_data_collection 'SMART (Bruker, 2001)'
_computing_data_reduction SAINT
_computing_molecular_graphics 'ORTEPIII (Burnett & Johnson, 1996)'
_computing_publication_material
;
SHELXL97 and PARST97 (Nardelli, 1995)
;
_computing_structure_refinement 'SHELXL97 (Sheldrick, 1997)'
_computing_structure_solution 'SHELXS97 (Sheldrick, 1997)'
_diffrn_ambient_temperature 293(2)
_diffrn_measured_fraction_theta_full 1.000
_diffrn_measured_fraction_theta_max 0.981
_diffrn_measurement_device_type 'Bruker SMART APEX CCD area-detector'
_diffrn_measurement_method \w
_diffrn_radiation_monochromator graphite
_diffrn_radiation_source 'fine-focus sealed tube'
_diffrn_radiation_type MoK\a
_diffrn_radiation_wavelength 0.71073
_diffrn_reflns_av_R_equivalents 0.0349
_diffrn_reflns_av_sigmaI/netI 0.0301
_diffrn_reflns_limit_h_max 16
_diffrn_reflns_limit_h_min -16
_diffrn_reflns_limit_k_max 16
_diffrn_reflns_limit_k_min -7
_diffrn_reflns_limit_l_max 16
_diffrn_reflns_limit_l_min -17
_diffrn_reflns_number 14146
_diffrn_reflns_theta_full 26.00
_diffrn_reflns_theta_max 27.99
_diffrn_reflns_theta_min 2.18
_diffrn_standards_decay_% 1
_diffrn_standards_number 0
_exptl_absorpt_coefficient_mu 0.092
_exptl_absorpt_correction_T_max 0.985
_exptl_absorpt_correction_T_min 0.974
_exptl_absorpt_correction_type multi-scan
_exptl_absorpt_process_details '(SADABS; Sheldrick, 1996)'
_exptl_crystal_colour Yellow
_exptl_crystal_density_diffrn 1.311
_exptl_crystal_density_method 'not measured'
_exptl_crystal_description Needle
_exptl_crystal_F_000 936
_exptl_crystal_size_max 0.26
_exptl_crystal_size_mid 0.21
_exptl_crystal_size_min 0.17
_refine_diff_density_max 0.238
_refine_diff_density_min -0.185
_refine_ls_extinction_expression Fc^*^=kFc[1+0.001xFc^2^\l^3^/sin(2\q)]^-1/4^
_refine_ls_extinction_method none
_refine_ls_goodness_of_fit_ref 1.076
_refine_ls_hydrogen_treatment constr
_refine_ls_matrix_type full
_refine_ls_number_parameters 290
_refine_ls_number_reflns 2967
_refine_ls_number_restraints 0
_refine_ls_restrained_S_all 1.076
_refine_ls_R_factor_all 0.0627
_refine_ls_R_factor_gt 0.0473
_refine_ls_shift/su_max 0.000
_refine_ls_shift/su_mean 0.000
_refine_ls_structure_factor_coef Fsqd
_refine_ls_weighting_details 'w=1/[\s^2^(Fo^2^)+(0.0777P)^2^] where P=(Fo^2^+2Fc^2^)/3'
_refine_ls_weighting_scheme calc
_refine_ls_wR_factor_gt 0.1171
_refine_ls_wR_factor_ref 0.1252
_reflns_number_gt 2364
_reflns_number_total 2967
_reflns_threshold_expression I>2\s(I)
_cod_data_source_file wn2184.cif
_cod_data_source_block I
_cod_depositor_comments
;
The following automatic conversions were performed:

'_refine_ls_weighting_scheme' value 'calc
w=1/[\s^2^(Fo^2^)+(0.0777P)^2^] where P=(Fo^2^+2Fc^2^)/3' was changed
to 'calc'. New tag '_refine_ls_weighting_details' was created. The
value of the new tag was set to 'w=1/[\s^2^(Fo^2^)+(0.0777P)^2^]
where P=(Fo^2^+2Fc^2^)/3'.

Automatic conversion script
Id: cif_fix_values 3143 2015-03-26 13:38:13Z robertas 
;
_cod_original_sg_symbol_H-M P212121
_cod_database_code 2215292
_cod_database_fobs_code 2215292

loop_
_symmetry_equiv_pos_as_xyz
'x, y, z'
'-x+1/2, -y, z+1/2'
'-x, y+1/2, -z+1/2'
'x+1/2, -y+1/2, -z'

loop_
_atom_site_type_symbol
_atom_site_label
_atom_site_fract_x
_atom_site_fract_y
_atom_site_fract_z
_atom_site_U_iso_or_equiv
_atom_site_adp_type
_atom_site_calc_flag
_atom_site_refinement_flags
_atom_site_occupancy
O O3 0.81936(15) 0.57248(16) -0.04775(16) 0.0540(5) Uani d . 1
O O6 0.49433(14) 0.78724(13) 0.06943(16) 0.0462(5) Uani d . 1
H H6 0.4363 0.8130 0.0794 0.069 Uiso calc R 1
O O7 0.34393(15) 0.73469(14) 0.19410(15) 0.0484(5) Uani d . 1
O O15 0.29074(16) 0.48982(17) 0.35735(13) 0.0534(5) Uani d . 1
O O21 0.0963(2) 0.2091(2) 0.1912(3) 0.1014(11) Uani d . 1
O O23 -0.04455(19) 0.2598(2) 0.1022(2) 0.0797(8) Uani d . 1
C C1 0.5936(2) 0.4466(2) 0.0257(2) 0.0449(6) Uani d . 1
H H1 0.5544 0.3875 0.0154 0.054 Uiso calc R 1
C C2 0.6681(2) 0.4702(2) -0.0389(2) 0.0474(6) Uani d . 1
H H2 0.6833 0.4270 -0.0922 0.057 Uiso calc R 1
C C3 0.7267(2) 0.5652(2) -0.02574(19) 0.0405(6) Uani d . 1
C C4 0.6621(2) 0.65651(19) 0.00986(18) 0.0375(5) Uani d . 1
C C5 0.57172(18) 0.62388(19) 0.07896(17) 0.0338(5) Uani d . 1
C C6 0.49469(19) 0.68980(18) 0.10440(18) 0.0362(5) Uani d . 1
C C7 0.40724(19) 0.66755(18) 0.17463(17) 0.0353(5) Uani d . 1
C C8 0.40818(19) 0.56473(19) 0.22575(17) 0.0350(5) Uani d . 1
C C9 0.45650(19) 0.48718(18) 0.15132(18) 0.0351(5) Uani d . 1
H H9 0.4137 0.4952 0.0907 0.042 Uiso calc R 1
C C10 0.56963(18) 0.51229(19) 0.11602(19) 0.0360(5) Uani d . 1
C C11 0.4311(2) 0.3790(2) 0.1872(2) 0.0432(6) Uani d . 1
H H11A 0.4449 0.3732 0.2584 0.052 Uiso calc R 1
H H11B 0.4753 0.3301 0.1523 0.052 Uiso calc R 1
C C12 0.3141(2) 0.35638(19) 0.1657(2) 0.0434(6) Uani d . 1
H H12A 0.2907 0.3012 0.2088 0.052 Uiso calc R 1
H H12B 0.3066 0.3341 0.0968 0.052 Uiso calc R 1
C C13 0.24314(18) 0.45085(18) 0.18341(18) 0.0353(5) Uani d . 1
C C14 0.2988(2) 0.5246(2) 0.25409(17) 0.0372(5) Uani d . 1
C C15 0.2220(2) 0.5690(2) 0.3221(2) 0.0521(7) Uani d . 1
H H15 0.2306 0.6392 0.3459 0.062 Uiso calc R 1
C C16 0.1141(2) 0.5284(2) 0.2979(2) 0.0551(8) Uani d . 1
H H16A 0.0756 0.5751 0.2550 0.066 Uiso calc R 1
H H16B 0.0736 0.5163 0.3584 0.066 Uiso calc R 1
C C17 0.1385(2) 0.4279(2) 0.2433(2) 0.0422(6) Uani d . 1
H H17 0.1554 0.3768 0.2944 0.051 Uiso calc R 1
C C18 0.2138(2) 0.5065(2) 0.0863(2) 0.0434(6) Uani d . 1
H H18A 0.1788 0.4600 0.0419 0.065 Uiso calc R 1
H H18B 0.2766 0.5318 0.0549 0.065 Uiso calc R 1
H H18C 0.1677 0.5625 0.1015 0.065 Uiso calc R 1
C C19 0.6576(2) 0.4912(2) 0.1933(2) 0.0519(7) Uani d . 1
H H19A 0.6576 0.4201 0.2105 0.078 Uiso calc R 1
H H19B 0.6453 0.5311 0.2524 0.078 Uiso calc R 1
H H19C 0.7247 0.5092 0.1650 0.078 Uiso calc R 1
C C20 0.0501(2) 0.3867(2) 0.1819(2) 0.0471(7) Uani d . 1
C C21 0.0405(3) 0.2773(3) 0.1616(3) 0.0637(9) Uani d . 1
C C22 -0.0315(2) 0.4304(3) 0.1377(4) 0.0765(11) Uani d . 1
H H22 -0.0468 0.4997 0.1407 0.092 Uiso calc R 1
C C23 -0.0956(3) 0.3537(3) 0.0829(4) 0.0822(12) Uani d . 1
H H23A -0.1675 0.3527 0.1075 0.099 Uiso calc R 1
H H23B -0.0965 0.3683 0.0117 0.099 Uiso calc R 1
C C28 0.6164(2) 0.6976(2) -0.0908(2) 0.0513(7) Uani d . 1
H H28A 0.5738 0.7566 -0.0779 0.077 Uiso calc R 1
H H28B 0.5740 0.6457 -0.1216 0.077 Uiso calc R 1
H H28C 0.6733 0.7157 -0.1347 0.077 Uiso calc R 1
C C29 0.7320(2) 0.7357(2) 0.0607(2) 0.0494(7) Uani d . 1
H H29A 0.6896 0.7922 0.0823 0.074 Uiso calc R 1
H H29B 0.7843 0.7593 0.0142 0.074 Uiso calc R 1
H H29C 0.7661 0.7055 0.1176 0.074 Uiso calc R 1
C C30 0.4720(2) 0.5847(2) 0.3232(2) 0.0505(7) Uani d . 1
H H30A 0.5347 0.6223 0.3073 0.076 Uiso calc R 1
H H30B 0.4909 0.5208 0.3533 0.076 Uiso calc R 1
H H30C 0.4297 0.6234 0.3692 0.076 Uiso calc R 1

loop_
_atom_site_aniso_label
_atom_site_aniso_U_11
_atom_site_aniso_U_22
_atom_site_aniso_U_33
_atom_site_aniso_U_12
_atom_site_aniso_U_13
_atom_site_aniso_U_23
O3 0.0394(10) 0.0535(11) 0.0692(13) -0.0030(9) 0.0126(9) -0.0034(10)
O6 0.0425(10) 0.0331(9) 0.0629(12) 0.0020(8) 0.0026(9) 0.0069(9)
O7 0.0473(10) 0.0382(10) 0.0597(12) 0.0082(9) 0.0059(9) 0.0002(9)
O15 0.0693(13) 0.0627(13) 0.0282(9) -0.0034(11) 0.0059(8) 0.0048(9)
O21 0.0861(18) 0.0517(15) 0.166(3) 0.0126(14) -0.017(2) -0.0224(19)
O23 0.0543(13) 0.0725(16) 0.112(2) -0.0035(12) -0.0076(14) -0.0265(16)
C1 0.0428(13) 0.0369(14) 0.0550(15) -0.0009(11) 0.0022(12) -0.0066(12)
C2 0.0475(15) 0.0449(15) 0.0497(15) -0.0020(13) 0.0094(12) -0.0145(13)
C3 0.0402(13) 0.0446(14) 0.0368(12) -0.0032(11) 0.0019(10) -0.0023(11)
C4 0.0368(12) 0.0366(13) 0.0392(12) -0.0040(11) -0.0006(10) -0.0007(10)
C5 0.0329(11) 0.0343(12) 0.0343(11) -0.0034(10) -0.0049(9) -0.0014(10)
C6 0.0388(12) 0.0302(12) 0.0395(13) -0.0016(10) -0.0049(10) 0.0024(10)
C7 0.0384(12) 0.0325(12) 0.0351(11) 0.0004(10) -0.0059(10) -0.0065(10)
C8 0.0381(12) 0.0346(13) 0.0322(11) 0.0015(11) -0.0013(9) 0.0015(10)
C9 0.0368(12) 0.0308(12) 0.0378(12) 0.0030(10) -0.0012(10) 0.0026(10)
C10 0.0351(12) 0.0325(12) 0.0403(12) 0.0019(10) -0.0011(10) 0.0015(10)
C11 0.0458(14) 0.0344(13) 0.0496(14) 0.0072(11) 0.0062(12) 0.0065(12)
C12 0.0495(14) 0.0314(13) 0.0494(14) -0.0012(11) 0.0101(12) 0.0022(11)
C13 0.0407(13) 0.0325(12) 0.0326(11) 0.0016(10) 0.0062(10) 0.0010(10)
C14 0.0451(13) 0.0381(13) 0.0284(11) 0.0029(11) 0.0023(10) 0.0032(10)
C15 0.0622(17) 0.0466(16) 0.0474(15) -0.0040(14) 0.0177(13) -0.0122(13)
C16 0.0556(17) 0.0500(16) 0.0599(18) 0.0012(14) 0.0230(14) -0.0108(14)
C17 0.0443(13) 0.0378(13) 0.0446(14) 0.0016(12) 0.0112(11) 0.0029(11)
C18 0.0472(15) 0.0453(15) 0.0377(13) -0.0047(12) -0.0013(10) 0.0048(12)
C19 0.0441(14) 0.0576(18) 0.0539(16) 0.0107(13) -0.0051(12) 0.0109(14)
C20 0.0410(13) 0.0437(15) 0.0565(16) 0.0018(12) 0.0145(13) 0.0042(14)
C21 0.0500(16) 0.0528(18) 0.088(2) 0.0009(15) 0.0083(17) -0.0156(18)
C22 0.0462(17) 0.058(2) 0.125(3) -0.0034(16) -0.007(2) 0.011(2)
C23 0.0549(19) 0.081(3) 0.111(3) -0.005(2) -0.012(2) 0.001(2)
C28 0.0538(16) 0.0568(18) 0.0432(15) -0.0037(14) 0.0000(12) 0.0081(13)
C29 0.0430(14) 0.0467(15) 0.0585(17) -0.0114(13) 0.0012(12) -0.0101(14)
C30 0.0580(16) 0.0553(16) 0.0382(14) 0.0027(14) -0.0083(12) -0.0035(13)

loop_
_atom_type_symbol
_atom_type_description
_atom_type_scat_dispersion_real
_atom_type_scat_dispersion_imag
_atom_type_scat_source
C C 0.0033 0.0016 'International Tables Vol C Tables 4.2.6.8 and 6.1.1.4'
H H 0.0000 0.0000 'International Tables Vol C Tables 4.2.6.8 and 6.1.1.4'
O O 0.0106 0.0060 'International Tables Vol C Tables 4.2.6.8 and 6.1.1.4'

loop_
_geom_angle_atom_site_label_1
_geom_angle_atom_site_label_2
_geom_angle_atom_site_label_3
_geom_angle
C6 O6 H6 109.5
C15 O15 C14 60.35(17)
C21 O23 C23 108.8(3)
C2 C1 C10 122.2(2)
C2 C1 H1 118.9
C10 C1 H1 118.9
C1 C2 C3 119.1(2)
C1 C2 H2 120.4
C3 C2 H2 120.4
O3 C3 C2 122.0(3)
O3 C3 C4 122.2(2)
C2 C3 C4 115.7(2)
C29 C4 C3 111.1(2)
C29 C4 C5 110.9(2)
C3 C4 C5 111.7(2)
C29 C4 C28 111.4(2)
C3 C4 C28 101.7(2)
C5 C4 C28 109.7(2)
C6 C5 C4 121.0(2)
C6 C5 C10 120.9(2)
C4 C5 C10 118.1(2)
C5 C6 O6 121.2(2)
C5 C6 C7 125.2(2)
O6 C6 C7 113.6(2)
O7 C7 C6 119.1(2)
O7 C7 C8 123.6(2)
C6 C7 C8 117.1(2)
C7 C8 C14 114.3(2)
C7 C8 C9 107.40(19)
C14 C8 C9 106.9(2)
C7 C8 C30 103.4(2)
C14 C8 C30 108.8(2)
C9 C8 C30 116.2(2)
C11 C9 C10 119.2(2)
C11 C9 C8 108.9(2)
C10 C9 C8 115.0(2)
C11 C9 H9 103.9
C10 C9 H9 103.9
C8 C9 H9 103.9
C1 C10 C5 106.3(2)
C1 C10 C19 106.6(2)
C5 C10 C19 111.8(2)
C1 C10 C9 107.9(2)
C5 C10 C9 108.38(19)
C19 C10 C9 115.4(2)
C9 C11 C12 108.8(2)
C9 C11 H11A 109.9
C12 C11 H11A 109.9
C9 C11 H11B 109.9
C12 C11 H11B 109.9
H11A C11 H11B 108.3
C11 C12 C13 112.2(2)
C11 C12 H12A 109.2
C13 C12 H12A 109.2
C11 C12 H12B 109.2
C13 C12 H12B 109.2
H12A C12 H12B 107.9
C14 C13 C18 109.5(2)
C14 C13 C12 109.4(2)
C18 C13 C12 113.1(2)
C14 C13 C17 101.3(2)
C18 C13 C17 108.3(2)
C12 C13 C17 114.4(2)
C15 C14 O15 59.14(17)
C15 C14 C13 109.3(2)
O15 C14 C13 110.8(2)
C15 C14 C8 128.6(2)
O15 C14 C8 113.9(2)
C13 C14 C8 119.0(2)
O15 C15 C14 60.51(17)
O15 C15 C16 111.5(3)
C14 C15 C16 109.5(2)
O15 C15 H15 120.3
C14 C15 H15 120.3
C16 C15 H15 120.3
C15 C16 C17 102.8(2)
C15 C16 H16A 111.2
C17 C16 H16A 111.2
C15 C16 H16B 111.2
C17 C16 H16B 111.2
H16A C16 H16B 109.1
C20 C17 C16 114.9(2)
C20 C17 C13 115.0(2)
C16 C17 C13 104.3(2)
C20 C17 H17 107.4
C16 C17 H17 107.4
C13 C17 H17 107.4
C13 C18 H18A 109.5
C13 C18 H18B 109.5
H18A C18 H18B 109.5
C13 C18 H18C 109.5
H18A C18 H18C 109.5
H18B C18 H18C 109.5
C10 C19 H19A 109.5
C10 C19 H19B 109.5
H19A C19 H19B 109.5
C10 C19 H19C 109.5
H19A C19 H19C 109.5
H19B C19 H19C 109.5
C22 C20 C21 106.1(3)
C22 C20 C17 132.6(3)
C21 C20 C17 121.3(3)
O21 C21 O23 122.1(3)
O21 C21 C20 128.1(3)
O23 C21 C20 109.8(3)
C20 C22 C23 110.7(3)
C20 C22 H22 124.6
C23 C22 H22 124.6
O23 C23 C22 104.4(3)
O23 C23 H23A 110.9
C22 C23 H23A 110.9
O23 C23 H23B 110.9
C22 C23 H23B 110.9
H23A C23 H23B 108.9
C4 C28 H28A 109.5
C4 C28 H28B 109.5
H28A C28 H28B 109.5
C4 C28 H28C 109.5
H28A C28 H28C 109.5
H28B C28 H28C 109.5
C4 C29 H29A 109.5
C4 C29 H29B 109.5
H29A C29 H29B 109.5
C4 C29 H29C 109.5
H29A C29 H29C 109.5
H29B C29 H29C 109.5
C8 C30 H30A 109.5
C8 C30 H30B 109.5
H30A C30 H30B 109.5
C8 C30 H30C 109.5
H30A C30 H30C 109.5
H30B C30 H30C 109.5

loop_
_geom_bond_atom_site_label_1
_geom_bond_atom_site_label_2
_geom_bond_site_symmetry_2
_geom_bond_distance
O3 C3 . 1.216(3)
O6 C6 . 1.360(3)
O6 H6 . 0.8200
O7 C7 . 1.220(3)
O15 C15 . 1.436(4)
O15 C14 . 1.456(3)
O21 C21 . 1.206(4)
O23 C21 . 1.359(4)
O23 C23 . 1.416(5)
C1 C2 . 1.317(4)
C1 C10 . 1.514(4)
C1 H1 . 0.9300
C2 C3 . 1.461(4)
C2 H2 . 0.9300
C3 C4 . 1.527(4)
C4 C29 . 1.526(3)
C4 C5 . 1.532(3)
C4 C28 . 1.559(4)
C5 C6 . 1.348(3)
C5 C10 . 1.545(3)
C6 C7 . 1.482(3)
C7 O7 1 1.220(3)
C7 C8 . 1.511(3)
C8 C14 . 1.531(4)
C8 C9 . 1.548(3)
C8 C30 . 1.555(3)
C9 C11 . 1.531(3)
C9 C10 . 1.546(3)
C9 H9 . 0.9800
C10 C19 . 1.545(4)
C11 C12 . 1.540(4)
C11 H11A . 0.9700
C11 H11B . 0.9700
C12 C13 . 1.549(3)
C12 H12A . 0.9700
C12 H12B . 0.9700
C13 C14 . 1.525(4)
C13 C18 . 1.533(3)
C13 C17 . 1.578(3)
C14 C15 . 1.454(4)
C15 C16 . 1.503(4)
C15 H15 . 0.9800
C16 C17 . 1.538(4)
C16 H16A . 0.9700
C16 H16B . 0.9700
C17 C20 . 1.491(4)
C17 H17 . 0.9800
C18 H18A . 0.9600
C18 H18B . 0.9600
C18 H18C . 0.9600
C19 H19A . 0.9600
C19 H19B . 0.9600
C19 H19C . 0.9600
C20 C22 . 1.323(4)
C20 C21 . 1.465(4)
C22 C23 . 1.486(5)
C22 H22 . 0.9300
C23 H23A . 0.9700
C23 H23B . 0.9700
C28 H28A . 0.9600
C28 H28B . 0.9600
C28 H28C . 0.9600
C29 H29A . 0.9600
C29 H29B . 0.9600
C29 H29C . 0.9600
C30 H30A . 0.9600
C30 H30B . 0.9600
C30 H30C . 0.9600

loop_
_geom_hbond_atom_site_label_D
_geom_hbond_atom_site_label_H
_geom_hbond_atom_site_label_A
_geom_hbond_site_symmetry_A
_geom_hbond_distance_DH
_geom_hbond_distance_HA
_geom_hbond_distance_DA
_geom_hbond_angle_DHA
O6 H6 O7 1 0.82 2.18 2.624(3) 113.7
O6 H6 O3 4_465 0.82 2.15 2.897(3) 150.8
C2 H2 O21 4 0.93 2.48 3.239(4) 139.0
C28 H28C O7 4_565 0.96 2.40 3.320(4) 161.6

loop_
_geom_torsion_atom_site_label_1
_geom_torsion_atom_site_label_2
_geom_torsion_atom_site_label_3
_geom_torsion_atom_site_label_4
_geom_torsion
C10 C1 C2 C3 -2.8(4)
C1 C2 C3 O3 145.9(3)
C1 C2 C3 C4 -38.6(4)
O3 C3 C4 C29 -27.5(3)
C2 C3 C4 C29 157.0(2)
O3 C3 C4 C5 -151.9(2)
C2 C3 C4 C5 32.5(3)
O3 C3 C4 C28 91.1(3)
C2 C3 C4 C28 -84.4(3)
C29 C4 C5 C6 67.1(3)
C3 C4 C5 C6 -168.3(2)
C28 C4 C5 C6 -56.3(3)
C29 C4 C5 C10 -114.7(2)
C3 C4 C5 C10 9.9(3)
C28 C4 C5 C10 121.8(2)
C4 C5 C6 O6 0.2(4)
C10 C5 C6 O6 -177.9(2)
C4 C5 C6 C7 -176.6(2)
C10 C5 C6 C7 5.2(4)
C5 C6 C7 O7 177.8(2)
O6 C6 C7 O7 0.7(3)
C5 C6 C7 C8 3.5(3)
O6 C6 C7 C8 -173.6(2)
O7 C7 C8 C14 34.2(3)
C6 C7 C8 C14 -151.8(2)
O7 C7 C8 C9 152.6(2)
C6 C7 C8 C9 -33.3(3)
O7 C7 C8 C30 -83.9(3)
C6 C7 C8 C30 90.1(2)
C7 C8 C9 C11 -164.3(2)
C14 C8 C9 C11 -41.2(3)
C30 C8 C9 C11 80.5(3)
C7 C8 C9 C10 58.9(3)
C14 C8 C9 C10 -178.05(19)
C30 C8 C9 C10 -56.3(3)
C2 C1 C10 C5 43.0(3)
C2 C1 C10 C19 -76.4(3)
C2 C1 C10 C9 159.1(3)
C6 C5 C10 C1 133.6(2)
C4 C5 C10 C1 -44.6(3)
C6 C5 C10 C19 -110.5(3)
C4 C5 C10 C19 71.3(3)
C6 C5 C10 C9 17.7(3)
C4 C5 C10 C9 -160.42(19)
C11 C9 C10 C1 62.3(3)
C8 C9 C10 C1 -165.6(2)
C11 C9 C10 C5 177.0(2)
C8 C9 C10 C5 -50.8(3)
C11 C9 C10 C19 -56.8(3)
C8 C9 C10 C19 75.4(3)
C10 C9 C11 C12 -150.8(2)
C8 C9 C11 C12 74.4(3)
C9 C11 C12 C13 -37.8(3)
C11 C12 C13 C14 -22.2(3)
C11 C12 C13 C18 100.2(3)
C11 C12 C13 C17 -135.1(2)
C15 O15 C14 C13 -100.6(2)
C15 O15 C14 C8 122.0(3)
C18 C13 C14 C15 94.1(2)
C12 C13 C14 C15 -141.4(2)
C17 C13 C14 C15 -20.2(3)
C18 C13 C14 O15 157.5(2)
C12 C13 C14 O15 -78.0(3)
C17 C13 C14 O15 43.2(2)
C18 C13 C14 C8 -67.6(3)
C12 C13 C14 C8 56.9(3)
C17 C13 C14 C8 178.1(2)
C7 C8 C14 C15 -61.7(3)
C9 C8 C14 C15 179.5(3)
C30 C8 C14 C15 53.2(3)
C7 C8 C14 O15 -130.4(2)
C9 C8 C14 O15 110.9(2)
C30 C8 C14 O15 -15.4(3)
C7 C8 C14 C13 96.0(3)
C9 C8 C14 C13 -22.7(3)
C30 C8 C14 C13 -149.0(2)
C14 O15 C15 C16 100.9(2)
C13 C14 C15 O15 103.3(2)
C8 C14 C15 O15 -97.3(3)
O15 C14 C15 C16 -104.3(3)
C13 C14 C15 C16 -1.0(3)
C8 C14 C15 C16 158.4(3)
O15 C15 C16 C17 -42.6(3)
C14 C15 C16 C17 22.5(3)
C15 C16 C17 C20 -161.3(2)
C15 C16 C17 C13 -34.5(3)
C14 C13 C17 C20 160.2(2)
C18 C13 C17 C20 45.0(3)
C12 C13 C17 C20 -82.2(3)
C14 C13 C17 C16 33.5(3)
C18 C13 C17 C16 -81.7(3)
C12 C13 C17 C16 151.1(2)
C16 C17 C20 C22 25.6(5)
C13 C17 C20 C22 -95.5(4)
C16 C17 C20 C21 -153.1(3)
C13 C17 C20 C21 85.8(4)
C23 O23 C21 O21 178.1(4)
C23 O23 C21 C20 -1.4(4)
C22 C20 C21 O21 -176.9(4)
C17 C20 C21 O21 2.1(6)
C22 C20 C21 O23 2.5(4)
C17 C20 C21 O23 -178.4(2)
C21 C20 C22 C23 -2.6(4)
C17 C20 C22 C23 178.5(3)
C21 O23 C23 C22 -0.1(4)
C20 C22 C23 O23 1.8(5)
